data_7010253
loop_
_publ_author_name
'Bonar-Law, Richard P.'
'McGrath, Thomas D.'
'Singh, Nirmal'
'Bickley, Jamie F.'
'Femoni, Cristina'
'Steiner, Alexander'

_publ_section_title
;
 Dirhodium(II) carboxylates as building blocks. Synthesis and
 structures of cis-chelate complexes
;
_journal_issue 23
_journal_name_full 'Journal of the Chemical Society, Dalton Transactions'
_journal_page_first 4343
_journal_paper_doi 10.1039/b007428o
_journal_year 2000
_chemical_formula_sum 'C44 H62 N2 O10 Rh2'
_chemical_formula_weight 984.90
_chemical_name_systematic
; 
 ? 
;
_space_group_IT_number 61
_symmetry_cell_setting orthorhombic
_symmetry_space_group_name_Hall '-P 2ac 2ab'
_symmetry_space_group_name_H-M 'P b c a'
_atom_sites_solution_hydrogens geom
_atom_sites_solution_primary direct
_atom_sites_solution_secondary difmap
_audit_creation_method SHELXL-97
_cell_angle_alpha 90.00
_cell_angle_beta 90.00
_cell_angle_gamma 90.00
_cell_formula_units_Z 8
_cell_length_a 18.088
_cell_length_b 26.151
_cell_length_c 19.245
_cell_measurement_temperature 213(2)
_cell_volume 9103.256
_computing_data_collection 'IPDS (STOE, 1997)'
_computing_data_reduction 'X-RED (STOE, 1996)'
_computing_structure_refinement 'SHELXL-97 (Sheldrick, 1997)'
_computing_structure_solution 'SHELXS-97 (Sheldrick, 1990)'
_diffrn_ambient_temperature 213(2)
_diffrn_detector_area_resol_mean 6.67
_diffrn_measured_fraction_theta_full 0.957
_diffrn_measured_fraction_theta_max 0.957
_diffrn_measurement_device_type 'STOE IPDS'
_diffrn_measurement_method 'IMAGE PLATE'
_diffrn_radiation_monochromator graphite
_diffrn_radiation_source 'fine-focus sealed tube'
_diffrn_radiation_type MoK\a
_diffrn_radiation_wavelength 0.71073
_diffrn_reflns_av_R_equivalents 0.1350
_diffrn_reflns_av_sigmaI/netI 0.1411
_diffrn_reflns_limit_h_max 20
_diffrn_reflns_limit_h_min -20
_diffrn_reflns_limit_k_max 29
_diffrn_reflns_limit_k_min -29
_diffrn_reflns_limit_l_max 21
_diffrn_reflns_limit_l_min -20
_diffrn_reflns_number 55544
_diffrn_reflns_theta_full 24.12
_diffrn_reflns_theta_max 24.12
_diffrn_reflns_theta_min 1.73
_exptl_absorpt_coefficient_mu 0.692
_exptl_absorpt_correction_type none
_exptl_crystal_colour red
_exptl_crystal_density_diffrn 1.437
_exptl_crystal_density_method 'not measured'
_exptl_crystal_description prism
_exptl_crystal_F_000 4079
_exptl_crystal_size_max .3
_exptl_crystal_size_mid .2
_exptl_crystal_size_min .15
_refine_diff_density_max 1.074
_refine_diff_density_min -0.765
_refine_diff_density_rms 0.134
_refine_ls_extinction_coef 0.00069(11)
_refine_ls_extinction_expression Fc^*^=kFc[1+0.001xFc^2^\l^3^/sin(2\q)]^-1/4^
_refine_ls_extinction_method SHELXL
_refine_ls_goodness_of_fit_ref 0.998
_refine_ls_hydrogen_treatment mixed
_refine_ls_matrix_type full
_refine_ls_number_parameters 509
_refine_ls_number_reflns 7178
_refine_ls_number_restraints 396
_refine_ls_restrained_S_all 0.994
_refine_ls_R_factor_all 0.1593
_refine_ls_R_factor_gt 0.0894
_refine_ls_shift/su_max 0.001
_refine_ls_shift/su_mean 0.000
_refine_ls_structure_factor_coef Fsqd
_refine_ls_weighting_details 'w=1/[\s^2^(Fo^2^)+(0.1034P)^2^+0.0000P] where P=(Fo^2^+2Fc^2^)/3'
_refine_ls_weighting_scheme calc
_refine_ls_wR_factor_gt 0.1951
_refine_ls_wR_factor_ref 0.2177
_reflns_number_gt 3637
_reflns_number_total 7178
_reflns_threshold_expression >2sigma(I)
_cod_data_source_file b007428o.txt
_cod_data_source_block tmcg28
_cod_depositor_comments
;
The following automatic conversions were performed:
'_symmetry_cell_setting' value 'Orthorhombic' changed to 'orthorhombic'
according to '/home/saulius/struct/CIF-dictionaries/cif_core.dic'
dictionary named 'cif_core.dic' version 2.4.1 from 2010-06-29.

Automatic conversion script
Id: cif_fix_enum 1527 2010-12-29 10:47:43Z saulius 

The following automatic conversions were performed:

'_refine_ls_weighting_scheme' value 'calc
w=1/[\s^2^(Fo^2^)+(0.1034P)^2^+0.0000P] where P=(Fo^2^+2Fc^2^)/3' was
changed to 'calc'. New tag '_refine_ls_weighting_details' was
created. The value of the new tag was set to
'w=1/[\s^2^(Fo^2^)+(0.1034P)^2^+0.0000P] where P=(Fo^2^+2Fc^2^)/3'.

Automatic conversion script
Id: cif_fix_values 3143 2015-03-26 13:38:13Z robertas 
;
_cod_original_cell_volume 9103.1
_cod_original_sg_symbol_H-M Pbca
_cod_database_code 7010253

loop_
_symmetry_equiv_pos_as_xyz
'x, y, z'
'-x+1/2, y+1/2, z'
'x, -y+1/2, z+1/2'
'-x+1/2, -y, z+1/2'
'-x, -y, -z'
'x-1/2, -y-1/2, -z'
'-x, y-1/2, -z-1/2'
'x-1/2, y, -z-1/2'

loop_
_atom_site_label
_atom_site_type_symbol
_atom_site_fract_x
_atom_site_fract_y
_atom_site_fract_z
_atom_site_U_iso_or_equiv
_atom_site_adp_type
_atom_site_occupancy
_atom_site_calc_flag
_atom_site_refinement_flags
_atom_site_disorder_assembly
_atom_site_disorder_group
Rh1 Rh 0.80145(5) 0.23654(4) 0.17148(5) 0.0393(3) Uani 1 d . . .
Rh2 Rh 0.75461(6) 0.28542(4) 0.07525(5) 0.0430(3) Uani 1 d . . .
O1 O 0.8416(4) 0.3033(3) 0.2104(4) 0.043(2) Uani 1 d . . .
O2 O 0.8009(5) 0.3478(3) 0.1187(4) 0.046(2) Uani 1 d . . .
O3 O 0.7063(5) 0.2529(4) 0.2216(5) 0.065(3) Uani 1 d . . .
O4 O 0.6627(5) 0.2986(3) 0.1317(6) 0.056(2) Uani 1 d . . .
O5 O 0.8944(5) 0.2271(3) 0.1164(5) 0.057(2) Uani 1 d D . .
O6 O 0.8514(6) 0.2713(3) 0.0250(4) 0.062(3) Uani 1 d D . .
O7 O 0.7558(5) 0.1753(3) 0.1267(5) 0.074(3) Uani 1 d DU . .
O8 O 0.7109(6) 0.2212(3) 0.0377(6) 0.079(3) Uani 1 d DU . .
O9 O 0.8102(6) 0.4385(3) 0.1909(5) 0.071(3) Uani 1 d . . .
O10 O 0.5696(6) 0.3545(4) 0.2177(8) 0.108(5) Uani 1 d . . .
C1 C 0.8319(6) 0.3438(4) 0.1782(7) 0.041(3) Uani 1 d . . .
C2 C 0.8545(8) 0.3950(6) 0.2114(8) 0.062(4) Uani 1 d . . .
C3 C 0.8590(11) 0.3921(6) 0.2896(9) 0.095(6) Uani 1 d . . .
H3A H 0.8736 0.4251 0.3080 0.114 Uiso 1 calc R . .
H3B H 0.8952 0.3665 0.3029 0.114 Uiso 1 calc R . .
H3C H 0.8110 0.3827 0.3083 0.114 Uiso 1 calc R . .
C4 C 0.9302(9) 0.4097(6) 0.1816(11) 0.100(6) Uani 1 d . . .
H4A H 0.9463 0.4417 0.2020 0.121 Uiso 1 calc R . .
H4B H 0.9263 0.4135 0.1316 0.121 Uiso 1 calc R . .
H4C H 0.9658 0.3831 0.1923 0.121 Uiso 1 calc R . .
C5 C 0.7330(8) 0.4361(5) 0.1926(9) 0.067(4) Uani 1 d . . .
C6 C 0.6980(9) 0.4792(5) 0.1666(9) 0.073(4) Uani 1 d . . .
H6 H 0.7261 0.5076 0.1523 0.088 Uiso 1 calc R . .
C7 C 0.6218(9) 0.4804(6) 0.1620(10) 0.085(5) Uani 1 d . . .
H7 H 0.5977 0.5103 0.1475 0.102 Uiso 1 calc R . .
C8 C 0.5812(9) 0.4375(6) 0.1787(10) 0.087(6) Uani 1 d . . .
H8 H 0.5298 0.4370 0.1713 0.104 Uiso 1 calc R . .
C9 C 0.6166(9) 0.3950(6) 0.2065(9) 0.072(4) Uani 1 d . . .
C10 C 0.6922(8) 0.3948(6) 0.2146(8) 0.067(4) Uani 1 d . . .
H10 H 0.7159 0.3665 0.2350 0.081 Uiso 1 calc R . .
C11 C 0.5941(10) 0.3051(6) 0.2401(12) 0.098(6) Uani 1 d . . .
C12 C 0.5307(9) 0.2702(7) 0.2276(14) 0.139(10) Uani 1 d . . .
H12A H 0.4888 0.2811 0.2553 0.167 Uiso 1 calc R . .
H12B H 0.5444 0.2356 0.2406 0.167 Uiso 1 calc R . .
H12C H 0.5175 0.2710 0.1788 0.167 Uiso 1 calc R . .
C13 C 0.6137(12) 0.3080(8) 0.3143(11) 0.132(10) Uani 1 d . . .
H13A H 0.5721 0.3214 0.3404 0.158 Uiso 1 calc R . .
H13B H 0.6560 0.3304 0.3202 0.158 Uiso 1 calc R . .
H13C H 0.6259 0.2741 0.3313 0.158 Uiso 1 calc R . .
C14 C 0.6614(8) 0.2840(6) 0.1916(10) 0.075(5) Uani 1 d . . .
C15 C 0.8989(13) 0.2473(8) 0.0542(16) 0.047(8) Uiso 0.589(15) d PDU A 1
C16 C 0.9710(13) 0.2395(10) 0.0157(13) 0.070(7) Uiso 0.589(15) d PDU A 1
H16A H 0.9922 0.2729 0.0045 0.084 Uiso 0.589(15) calc PR A 1
H16B H 1.0058 0.2217 0.0464 0.084 Uiso 0.589(15) calc PR A 1
C17 C 0.963(2) 0.2094(10) -0.0497(14) 0.118(11) Uiso 0.589(15) d PDU A 1
H17A H 0.9146 0.2140 -0.0723 0.142 Uiso 0.589(15) calc PR A 1
H17B H 1.0031 0.2148 -0.0828 0.142 Uiso 0.589(15) calc PR A 1
C18 C 0.969(2) 0.1609(10) -0.0099(18) 0.135(12) Uiso 0.589(15) d PDU A 1
H18A H 1.0119 0.1623 0.0210 0.161 Uiso 0.589(15) calc PR A 1
H18B H 0.9246 0.1557 0.0184 0.161 Uiso 0.589(15) calc PR A 1
C19 C 0.977(2) 0.1181(10) -0.0601(19) 0.160(15) Uiso 0.589(15) d PDU A 1
H19A H 1.0276 0.1189 -0.0791 0.192 Uiso 0.589(15) calc PR A 1
H19B H 0.9429 0.1235 -0.0988 0.192 Uiso 0.589(15) calc PR A 1
C20 C 0.9634(15) 0.0665(10) -0.0297(19) 0.114(11) Uiso 0.589(15) d PDU A 1
H20A H 1.0007 0.0609 0.0065 0.137 Uiso 0.589(15) calc PR A 1
H20B H 0.9726 0.0412 -0.0662 0.137 Uiso 0.589(15) calc PR A 1
C21 C 0.8897(16) 0.0550(13) 0.001(2) 0.150(14) Uiso 0.589(15) d PDU A 1
H21A H 0.8972 0.0491 0.0511 0.180 Uiso 0.589(15) calc PR A 1
H21B H 0.8727 0.0225 -0.0187 0.180 Uiso 0.589(15) calc PR A 1
C22 C 0.8277(16) 0.0925(15) -0.006(3) 0.169(14) Uiso 0.589(15) d PDU A 1
H22A H 0.8441 0.1249 0.0145 0.203 Uiso 0.589(15) calc PR A 1
H22B H 0.8198 0.0985 -0.0555 0.203 Uiso 0.589(15) calc PR A 1
C23 C 0.7551(15) 0.0794(12) 0.0256(18) 0.104(9) Uiso 0.589(15) d PDU A 1
H23A H 0.7554 0.0870 0.0754 0.125 Uiso 0.589(15) calc PR A 1
H23B H 0.7446 0.0429 0.0195 0.125 Uiso 0.589(15) calc PR A 1
C24 C 0.6970(18) 0.1112(14) -0.0110(17) 0.177(14) Uiso 0.589(15) d PDU A 1
H24A H 0.6607 0.0904 -0.0362 0.212 Uiso 0.589(15) calc PR A 1
H24B H 0.7182 0.1372 -0.0417 0.212 Uiso 0.589(15) calc PR A 1
C25 C 0.6669(16) 0.1332(11) 0.0561(18) 0.107(10) Uiso 0.589(15) d PDU A 1
H25A H 0.6694 0.1076 0.0933 0.129 Uiso 0.589(15) calc PR A 1
H25B H 0.6151 0.1434 0.0501 0.129 Uiso 0.589(15) calc PR A 1
C26 C 0.7143(15) 0.1798(14) 0.075(2) 0.081(9) Uiso 0.589(15) d PDU A 1
C15' C 0.911(2) 0.2504(12) 0.062(2) 0.059(12) Uiso 0.411(15) d PDU A 2
C16' C 0.9876(16) 0.2580(11) 0.0319(17) 0.056(8) Uiso 0.411(15) d PDU A 2
H16C H 0.9924 0.2932 0.0151 0.067 Uiso 0.411(15) calc PR A 2
H16D H 1.0243 0.2529 0.0687 0.067 Uiso 0.411(15) calc PR A 2
C17' C 1.004(3) 0.2220(12) -0.0267(18) 0.106(13) Uiso 0.411(15) d PDU A 2
H17C H 1.0494 0.2293 -0.0519 0.127 Uiso 0.411(15) calc PR A 2
H17D H 0.9620 0.2168 -0.0586 0.127 Uiso 0.411(15) calc PR A 2
C18' C 1.011(3) 0.1815(12) 0.028(2) 0.120(14) Uiso 0.411(15) d PDU A 2
H18C H 0.9781 0.1883 0.0674 0.143 Uiso 0.411(15) calc PR A 2
H18D H 1.0619 0.1791 0.0448 0.143 Uiso 0.411(15) calc PR A 2
C19' C 0.988(3) 0.1333(15) -0.009(3) 0.164(17) Uiso 0.411(15) d PDU A 2
H19C H 0.9958 0.1382 -0.0593 0.197 Uiso 0.411(15) calc PR A 2
H19D H 1.0210 0.1054 0.0056 0.197 Uiso 0.411(15) calc PR A 2
C20' C 0.910(3) 0.1180(17) 0.003(4) 0.171(16) Uiso 0.411(15) d PDU A 2
H20C H 0.8775 0.1452 -0.0143 0.205 Uiso 0.411(15) calc PR A 2
H20D H 0.9019 0.1156 0.0536 0.205 Uiso 0.411(15) calc PR A 2
C21' C 0.886(2) 0.0680(17) -0.030(3) 0.114(14) Uiso 0.411(15) d PDU A 2
H21C H 0.8769 0.0740 -0.0790 0.137 Uiso 0.411(15) calc PR A 2
H21D H 0.9278 0.0439 -0.0263 0.137 Uiso 0.411(15) calc PR A 2
C22' C 0.819(2) 0.0434(14) 0.002(3) 0.138(15) Uiso 0.411(15) d PDU A 2
H22C H 0.8151 0.0083 -0.0155 0.165 Uiso 0.411(15) calc PR A 2
H22D H 0.8263 0.0412 0.0526 0.165 Uiso 0.411(15) calc PR A 2
C23' C 0.748(2) 0.070(2) -0.011(2) 0.162(16) Uiso 0.411(15) d PDU A 2
H23C H 0.7165 0.0481 -0.0399 0.194 Uiso 0.411(15) calc PR A 2
H23D H 0.7578 0.1015 -0.0371 0.194 Uiso 0.411(15) calc PR A 2
C24' C 0.708(2) 0.0829(11) 0.0553(18) 0.079(10) Uiso 0.411(15) d PDU A 2
H24C H 0.6632 0.0628 0.0633 0.095 Uiso 0.411(15) calc PR A 2
H24D H 0.7399 0.0832 0.0966 0.095 Uiso 0.411(15) calc PR A 2
C25' C 0.695(2) 0.1345(10) 0.0243(18) 0.075(10) Uiso 0.411(15) d PDU A 2
H25C H 0.6413 0.1386 0.0175 0.091 Uiso 0.411(15) calc PR A 2
H25D H 0.7179 0.1355 -0.0216 0.091 Uiso 0.411(15) calc PR A 2
C26' C 0.7222(15) 0.1794(15) 0.066(3) 0.053(9) Uiso 0.411(15) d PDU A 2
N1 N 0.8479(5) 0.1855(4) 0.2551(5) 0.044(2) Uani 1 d . . .
C27 C 0.8603(8) 0.1372(6) 0.2388(6) 0.061(4) Uani 1 d . . .
H27 H 0.8542 0.1274 0.1921 0.074 Uiso 1 calc R . .
C28 C 0.8816(9) 0.1005(5) 0.2855(8) 0.070(4) Uani 1 d . . .
H28 H 0.8896 0.0669 0.2697 0.084 Uiso 1 calc R . .
C29 C 0.8915(7) 0.1114(5) 0.3551(7) 0.050(3) Uani 1 d . . .
C30 C 0.9109(7) 0.0699(5) 0.4083(7) 0.066(4) Uani 1 d D . .
C31 C 0.8493(15) 0.0303(11) 0.4109(17) 0.106(12) Uiso 0.57(2) d PDU B 1
H31A H 0.8617 0.0041 0.4448 0.159 Uiso 0.57(2) calc PR B 1
H31B H 0.8436 0.0147 0.3655 0.159 Uiso 0.57(2) calc PR B 1
H31C H 0.8034 0.0468 0.4242 0.159 Uiso 0.57(2) calc PR B 1
C32 C 0.9817(11) 0.0435(9) 0.3881(13) 0.060(8) Uiso 0.57(2) d PDU B 1
H32A H 0.9940 0.0179 0.4228 0.090 Uiso 0.57(2) calc PR B 1
H32B H 1.0213 0.0684 0.3852 0.090 Uiso 0.57(2) calc PR B 1
H32C H 0.9754 0.0270 0.3433 0.090 Uiso 0.57(2) calc PR B 1
C33 C 0.9196(17) 0.0911(11) 0.4807(12) 0.092(10) Uiso 0.57(2) d PDU B 1
H33A H 0.9330 0.0638 0.5123 0.138 Uiso 0.57(2) calc PR B 1
H33B H 0.8733 0.1063 0.4956 0.138 Uiso 0.57(2) calc PR B 1
H33C H 0.9580 0.1170 0.4808 0.138 Uiso 0.57(2) calc PR B 1
C31' C 0.8562(17) 0.0677(12) 0.4657(15) 0.065(11) Uiso 0.43(2) d PDU B 2
H31D H 0.8710 0.0418 0.4990 0.098 Uiso 0.43(2) calc PR B 2
H31E H 0.8079 0.0592 0.4470 0.098 Uiso 0.43(2) calc PR B 2
H31F H 0.8538 0.1007 0.4885 0.098 Uiso 0.43(2) calc PR B 2
C32' C 0.935(3) 0.0189(12) 0.381(2) 0.121(18) Uiso 0.43(2) d PDU B 2
H32D H 0.9469 -0.0034 0.4200 0.182 Uiso 0.43(2) calc PR B 2
H32E H 0.9783 0.0231 0.3521 0.182 Uiso 0.43(2) calc PR B 2
H32F H 0.8953 0.0038 0.3542 0.182 Uiso 0.43(2) calc PR B 2
C33' C 0.979(4) 0.090(2) 0.445(3) 0.16(2) Uiso 0.43(2) d PU B 2
H33D H 0.9949 0.0654 0.4802 0.247 Uiso 0.43(2) calc PR B 2
H33E H 0.9677 0.1222 0.4676 0.247 Uiso 0.43(2) calc PR B 2
H33F H 1.0187 0.0950 0.4119 0.247 Uiso 0.43(2) calc PR B 2
C34 C 0.8795(9) 0.1614(6) 0.3716(7) 0.065(4) Uani 1 d . . .
H34 H 0.8845 0.1718 0.4182 0.078 Uiso 1 calc R . .
C35 C 0.8600(8) 0.1975(5) 0.3221(8) 0.067(4) Uani 1 d . . .
H35 H 0.8550 0.2318 0.3359 0.081 Uiso 1 calc R . .
N2 N 0.7114(6) 0.3294(4) -0.0123(5) 0.050(3) Uani 1 d . . .
C36 C 0.7041(9) 0.3080(5) -0.0751(8) 0.078(5) Uani 1 d . . .
H36 H 0.7181 0.2735 -0.0801 0.094 Uiso 1 calc R . .
C37 C 0.6769(8) 0.3335(5) -0.1338(7) 0.060(4) Uani 1 d . . .
H37 H 0.6767 0.3171 -0.1773 0.072 Uiso 1 calc R . .
C38 C 0.6504(6) 0.3829(4) -0.1273(6) 0.036(3) Uani 1 d . . .
C39 C 0.6186(7) 0.4116(4) -0.1895(6) 0.055(4) Uani 1 d D . .
C40 C 0.6793(14) 0.4307(14) -0.2361(17) 0.087(12) Uiso 0.52(4) d PDU C 1
H40A H 0.6579 0.4489 -0.2751 0.131 Uiso 0.52(4) calc PR C 1
H40B H 0.7080 0.4020 -0.2531 0.131 Uiso 0.52(4) calc PR C 1
H40C H 0.7112 0.4536 -0.2101 0.131 Uiso 0.52(4) calc PR C 1
C41 C 0.5653(15) 0.4541(10) -0.1697(16) 0.061(9) Uiso 0.52(4) d PDU C 1
H41A H 0.5475 0.4709 -0.2114 0.091 Uiso 0.52(4) calc PR C 1
H41B H 0.5906 0.4788 -0.1406 0.091 Uiso 0.52(4) calc PR C 1
H41C H 0.5238 0.4397 -0.1444 0.091 Uiso 0.52(4) calc PR C 1
C42 C 0.5715(15) 0.3725(8) -0.2316(15) 0.057(9) Uiso 0.52(4) d PDU C 1
H42A H 0.5503 0.3894 -0.2718 0.085 Uiso 0.52(4) calc PR C 1
H42B H 0.5322 0.3593 -0.2024 0.085 Uiso 0.52(4) calc PR C 1
H42C H 0.6028 0.3445 -0.2469 0.085 Uiso 0.52(4) calc PR C 1
C40' C 0.6742(16) 0.4549(12) -0.204(2) 0.087(13) Uiso 0.48(4) d PDU C 2
H40D H 0.6571 0.4752 -0.2430 0.130 Uiso 0.48(4) calc PR C 2
H40E H 0.7221 0.4403 -0.2149 0.130 Uiso 0.48(4) calc PR C 2
H40F H 0.6784 0.4765 -0.1632 0.130 Uiso 0.48(4) calc PR C 2
C41' C 0.5447(14) 0.4364(14) -0.1722(19) 0.076(11) Uiso 0.48(4) d PDU C 2
H41D H 0.5263 0.4545 -0.2126 0.114 Uiso 0.48(4) calc PR C 2
H41E H 0.5511 0.4603 -0.1341 0.114 Uiso 0.48(4) calc PR C 2
H41F H 0.5095 0.4102 -0.1588 0.114 Uiso 0.48(4) calc PR C 2
C42' C 0.612(2) 0.3803(12) -0.2558(15) 0.089(13) Uiso 0.48(4) d PDU C 2
H42D H 0.5911 0.4014 -0.2924 0.134 Uiso 0.48(4) calc PR C 2
H42E H 0.5797 0.3512 -0.2476 0.134 Uiso 0.48(4) calc PR C 2
H42F H 0.6603 0.3682 -0.2698 0.134 Uiso 0.48(4) calc PR C 2
C43 C 0.6547(7) 0.4041(4) -0.0616(6) 0.041(3) Uani 1 d . . .
H43 H 0.6374 0.4375 -0.0540 0.049 Uiso 1 calc R . .
C44 C 0.6844(6) 0.3763(4) -0.0068(6) 0.043(3) Uani 1 d . . .
H44 H 0.6853 0.3918 0.0373 0.052 Uiso 1 calc R . .

loop_
_atom_site_aniso_label
_atom_site_aniso_U_11
_atom_site_aniso_U_22
_atom_site_aniso_U_33
_atom_site_aniso_U_23
_atom_site_aniso_U_13
_atom_site_aniso_U_12
Rh1 0.0367(5) 0.0458(5) 0.0355(5) 0.0029(5) -0.0035(5) 0.0031(4)
Rh2 0.0507(6) 0.0404(5) 0.0378(5) -0.0044(5) -0.0121(5) 0.0073(5)
O1 0.039(5) 0.060(6) 0.030(4) 0.000(4) -0.008(4) 0.008(4)
O2 0.049(5) 0.049(5) 0.041(5) -0.007(4) -0.003(5) 0.010(4)
O3 0.042(5) 0.083(7) 0.070(7) 0.034(5) 0.007(5) -0.001(5)
O4 0.043(5) 0.057(6) 0.069(7) 0.006(5) -0.023(5) -0.001(4)
O5 0.070(6) 0.046(6) 0.053(6) 0.009(4) 0.011(5) 0.017(4)
O6 0.097(7) 0.056(6) 0.032(5) -0.002(4) -0.002(5) 0.031(5)
O7 0.077(7) 0.060(5) 0.086(7) 0.027(5) -0.047(6) -0.012(5)
O8 0.093(7) 0.054(6) 0.091(8) 0.012(5) -0.050(6) 0.007(5)
O9 0.075(7) 0.042(5) 0.095(8) -0.014(5) -0.024(6) 0.009(5)
O10 0.074(8) 0.076(8) 0.174(13) 0.044(8) 0.054(8) 0.041(6)
C1 0.023(6) 0.041(7) 0.059(9) -0.014(7) -0.017(6) -0.004(5)
C2 0.060(9) 0.070(10) 0.055(9) -0.005(8) -0.019(7) 0.006(8)
C3 0.139(17) 0.065(11) 0.081(13) -0.018(9) -0.050(12) 0.020(10)
C4 0.063(11) 0.075(11) 0.16(2) 0.012(12) -0.021(12) -0.015(8)
C5 0.056(10) 0.049(9) 0.096(13) -0.006(8) -0.011(8) 0.006(7)
C6 0.061(10) 0.054(8) 0.105(13) 0.000(8) -0.021(10) -0.002(7)
C7 0.070(12) 0.063(10) 0.122(16) 0.008(10) 0.007(11) 0.014(8)
C8 0.061(10) 0.065(10) 0.135(16) 0.020(11) -0.004(11) 0.033(9)
C9 0.069(11) 0.060(10) 0.087(12) 0.011(8) 0.016(9) 0.010(8)
C10 0.059(10) 0.063(10) 0.079(11) -0.001(8) -0.014(9) 0.014(8)
C11 0.088(13) 0.064(10) 0.140(19) 0.050(12) 0.026(13) 0.022(10)
C12 0.051(10) 0.100(15) 0.27(3) 0.083(17) 0.033(15) -0.006(10)
C13 0.140(19) 0.128(17) 0.127(19) 0.050(15) 0.090(17) 0.081(15)
C14 0.048(9) 0.078(11) 0.100(14) -0.005(10) -0.008(9) 0.025(8)
N1 0.040(6) 0.048(6) 0.045(7) 0.000(5) 0.007(5) -0.002(5)
C27 0.071(10) 0.093(11) 0.020(7) 0.007(7) -0.007(6) 0.035(8)
C28 0.105(13) 0.046(8) 0.058(11) 0.009(8) -0.010(9) 0.022(8)
C29 0.045(8) 0.063(9) 0.043(8) 0.009(7) 0.005(6) 0.016(7)
C30 0.071(10) 0.070(10) 0.057(10) 0.018(8) 0.008(8) 0.025(8)
C34 0.098(12) 0.079(11) 0.019(7) 0.004(7) -0.016(7) 0.012(9)
C35 0.086(11) 0.059(9) 0.057(10) -0.006(8) -0.011(9) -0.007(7)
N2 0.058(7) 0.041(6) 0.050(7) -0.019(5) -0.008(5) 0.018(5)
C36 0.117(13) 0.043(7) 0.074(11) -0.014(8) -0.053(11) 0.031(8)
C37 0.075(10) 0.073(10) 0.032(7) -0.010(7) -0.008(7) 0.032(8)
C38 0.040(7) 0.036(7) 0.033(7) 0.010(5) -0.001(5) 0.006(5)
C39 0.063(9) 0.051(8) 0.050(9) 0.005(7) -0.013(7) 0.007(6)
C43 0.058(8) 0.027(6) 0.037(8) 0.004(5) -0.007(6) 0.010(5)
C44 0.049(8) 0.044(7) 0.036(7) -0.014(6) -0.008(6) 0.003(6)

loop_
_atom_type_symbol
_atom_type_description
_atom_type_scat_dispersion_real
_atom_type_scat_dispersion_imag
_atom_type_scat_source
C C 0.0020 0.0020 'International Tables Vol C Tables 4.2.6.8 and 6.1.1.4'
H H 0.0000 0.0000 'International Tables Vol C Tables 4.2.6.8 and 6.1.1.4'
O O 0.0080 0.0060 'International Tables Vol C Tables 4.2.6.8 and 6.1.1.4'
N N 0.0040 0.0030 'International Tables Vol C Tables 4.2.6.8 and 6.1.1.4'
Rh Rh -1.2870 0.9190 'International Tables Vol C Tables 4.2.6.8 and 6.1.1.4'

loop_
_geom_angle_atom_site_label_1
_geom_angle_atom_site_label_2
_geom_angle_atom_site_label_3
_geom_angle
_geom_angle_site_symmetry_1
_geom_angle_site_symmetry_3
_geom_angle_publ_flag
O7 Rh1 O5 91.1(4) . . ?
O7 Rh1 O3 91.4(4) . . ?
O5 Rh1 O3 174.1(3) . . ?
O7 Rh1 O1 174.2(3) . . ?
O5 Rh1 O1 90.1(3) . . ?
O3 Rh1 O1 86.9(4) . . ?
O7 Rh1 Rh2 87.1(2) . . ?
O5 Rh1 Rh2 87.3(2) . . ?
O3 Rh1 Rh2 87.4(3) . . ?
O1 Rh1 Rh2 87.3(2) . . ?
O8 Rh2 O4 90.7(4) . . ?
O8 Rh2 O2 176.3(4) . . ?
O4 Rh2 O2 88.9(3) . . ?
O8 Rh2 O6 90.9(4) . . ?
O4 Rh2 O6 175.8(4) . . ?
O2 Rh2 O6 89.2(3) . . ?
O8 Rh2 Rh1 88.3(3) . . ?
O4 Rh2 Rh1 88.1(3) . . ?
O2 Rh2 Rh1 88.0(2) . . ?
O6 Rh2 Rh1 88.1(2) . . ?
C1 O1 Rh1 120.0(7) . . ?
C1 O2 Rh2 119.1(7) . . ?
C14 O3 Rh1 117.3(10) . . ?
C14 O4 Rh2 118.2(9) . . ?
C15' O5 C15 12(2) . . ?
C15' O5 Rh1 126.0(19) . . ?
C15 O5 Rh1 119.0(13) . . ?
C15 O6 C15' 8.5(8) . . ?
C15 O6 Rh2 119.1(13) . . ?
C15' O6 Rh2 119.8(15) . . ?
C26 O7 C26' 9.5(8) . . ?
C26 O7 Rh1 121.0(17) . . ?
C26' O7 Rh1 120.3(16) . . ?
C26' O8 C26 9.8(9) . . ?
C26' O8 Rh2 121(2) . . ?
C26 O8 Rh2 119.1(17) . . ?
C5 O9 C2 120.7(11) . . ?
C9 O10 C11 123.4(13) . . ?
O1 C1 O2 125.4(10) . . ?
O1 C1 C2 120.0(11) . . ?
O2 C1 C2 114.5(11) . . ?
O9 C2 C3 109.9(12) . . ?
O9 C2 C4 101.3(12) . . ?
C3 C2 C4 109.7(14) . . ?
O9 C2 C1 115.2(11) . . ?
C3 C2 C1 112.6(13) . . ?
C4 C2 C1 107.5(12) . . ?
C10 C5 C6 120.4(13) . . ?
C10 C5 O9 125.4(12) . . ?
C6 C5 O9 114.2(13) . . ?
C7 C6 C5 119.7(14) . . ?
C8 C7 C6 119.9(14) . . ?
C7 C8 C9 119.6(15) . . ?
O10 C9 C10 126.5(14) . . ?
O10 C9 C8 113.0(15) . . ?
C10 C9 C8 120.3(15) . . ?
C5 C10 C9 119.7(14) . . ?
O10 C11 C13 108.6(18) . . ?
O10 C11 C12 105.5(16) . . ?
C13 C11 C12 112.0(18) . . ?
O10 C11 C14 111.3(14) . . ?
C13 C11 C14 113.1(15) . . ?
C12 C11 C14 106.0(17) . . ?
O4 C14 O3 127.7(15) . . ?
O4 C14 C11 116.8(14) . . ?
O3 C14 C11 115.4(16) . . ?
O6 C15 O5 126.4(18) . . ?
O6 C15 C16 117(3) . . ?
O5 C15 C16 116(3) . . ?
C17 C16 C15 113.4(19) . . ?
C18 C17 C16 90.4(19) . . ?
C19 C18 C17 108(2) . . ?
C18 C19 C20 114(2) . . ?
C19 C20 C21 119.4(19) . . ?
C20 C21 C22 120.0(19) . . ?
C23 C22 C21 118(3) . . ?
C22 C23 C24 107(2) . . ?
C23 C24 C25 94(2) . . ?
C24 C25 C26 107(2) . . ?
O7 C26 O8 123(2) . . ?
O7 C26 C25 116(4) . . ?
O8 C26 C25 121(4) . . ?
O5 C15' O6 115(2) . . ?
O5 C15' C16' 127(4) . . ?
O6 C15' C16' 118(4) . . ?
C17' C16' C15' 112(2) . . ?
C16' C17' C18' 86(2) . . ?
C17' C18' C19' 103(3) . . ?
C20' C19' C18' 114(3) . . ?
C19' C20' C21' 115(3) . . ?
C22' C21' C20' 115(3) . . ?
C23' C22' C21' 115(3) . . ?
C22' C23' C24' 112(3) . . ?
C25' C24' C23' 87(2) . . ?
C24' C25' C26' 116(3) . . ?
O8 C26' O7 122(2) . . ?
O8 C26' C25' 114(4) . . ?
O7 C26' C25' 124(4) . . ?
C27 N1 C35 115.0(11) . . ?
N1 C27 C28 124.2(13) . . ?
C27 C28 C29 121.8(14) . . ?
C34 C29 C28 113.9(12) . . ?
C34 C29 C30 124.0(12) . . ?
C28 C29 C30 122.0(13) . . ?
C31' C30 C32' 115(2) . . ?
C31' C30 C33' 102(3) . . ?
C32' C30 C33' 104(3) . . ?
C31' C30 C32 137.9(19) . . ?
C32' C30 C32 42(2) . . ?
C33' C30 C32 66(3) . . ?
C31' C30 C33 52.8(16) . . ?
C32' C30 C33 128(2) . . ?
C33' C30 C33 50(3) . . ?
C32 C30 C33 108.6(14) . . ?
C31' C30 C31 57.3(16) . . ?
C32' C30 C31 68(2) . . ?
C33' C30 C31 144(3) . . ?
C32 C30 C31 108.6(15) . . ?
C33 C30 C31 107.2(15) . . ?
C31' C30 C29 111.8(16) . . ?
C32' C30 C29 118(2) . . ?
C33' C30 C29 105(3) . . ?
C32 C30 C29 110.3(13) . . ?
C33 C30 C29 112.3(16) . . ?
C31 C30 C29 109.7(17) . . ?
C29 C34 C35 122.1(13) . . ?
N1 C35 C34 122.9(13) . . ?
C44 N2 C36 115.1(10) . . ?
N2 C36 C37 124.3(12) . . ?
C38 C37 C36 119.5(12) . . ?
C43 C38 C37 116.0(10) . . ?
C43 C38 C39 122.8(10) . . ?
C37 C38 C39 121.2(10) . . ?
C40 C39 C42' 74.8(16) . . ?
C40 C39 C41 111.6(15) . . ?
C42' C39 C41 124(2) . . ?
C40 C39 C41' 129(2) . . ?
C42' C39 C41' 110.0(16) . . ?
C41 C39 C41' 22.6(14) . . ?
C40 C39 C38 110.9(15) . . ?
C42' C39 C38 115.1(16) . . ?
C41 C39 C38 113.7(15) . . ?
C41' C39 C38 111.6(17) . . ?
C40 C39 C40' 33.9(14) . . ?
C42' C39 C40' 107.3(16) . . ?
C41 C39 C40' 85.5(16) . . ?
C41' C39 C40' 107.4(15) . . ?
C38 C39 C40' 104.9(16) . . ?
C40 C39 C42 107.9(14) . . ?
C42' C39 C42 33.5(14) . . ?
C41 C39 C42 105.2(13) . . ?
C41' C39 C42 85.0(15) . . ?
C38 C39 C42 107.0(13) . . ?
C40' C39 C42 138.2(18) . . ?
C38 C43 C44 120.4(10) . . ?
N2 C44 C43 124.5(11) . . ?

loop_
_geom_bond_atom_site_label_1
_geom_bond_atom_site_label_2
_geom_bond_distance
_geom_bond_site_symmetry_2
_geom_bond_publ_flag
Rh1 O7 1.997(9) . ?
Rh1 O5 2.003(9) . ?
Rh1 O3 2.018(9) . ?
Rh1 O1 2.034(8) . ?
Rh1 Rh2 2.4045(13) . ?
Rh2 O8 1.993(9) . ?
Rh2 O4 2.015(10) . ?
Rh2 O2 2.015(8) . ?
Rh2 O6 2.035(10) . ?
O1 C1 1.237(13) . ?
O2 C1 1.280(14) . ?
O3 C14 1.286(17) . ?
O4 C14 1.216(19) . ?
O5 C15' 1.26(5) . ?
O5 C15 1.31(4) . ?
O6 C15 1.20(4) . ?
O6 C15' 1.40(6) . ?
O7 C26 1.26(5) . ?
O7 C26' 1.33(6) . ?
O8 C26' 1.23(5) . ?
O8 C26 1.30(5) . ?
O9 C5 1.398(16) . ?
O9 C2 1.447(16) . ?
O10 C9 1.374(18) . ?
O10 C11 1.434(17) . ?
C1 C2 1.538(17) . ?
C2 C3 1.51(2) . ?
C2 C4 1.53(2) . ?
C5 C10 1.375(19) . ?
C5 C6 1.387(19) . ?
C6 C7 1.38(2) . ?
C7 C8 1.38(2) . ?
C8 C9 1.390(19) . ?
C9 C10 1.38(2) . ?
C11 C13 1.47(3) . ?
C11 C12 1.48(3) . ?
C11 C14 1.63(2) . ?
C15 C16 1.513(15) . ?
C16 C17 1.491(16) . ?
C17 C18 1.487(16) . ?
C18 C19 1.486(17) . ?
C19 C20 1.493(16) . ?
C20 C21 1.493(16) . ?
C21 C22 1.495(16) . ?
C22 C23 1.486(16) . ?
C23 C24 1.514(16) . ?
C24 C25 1.515(16) . ?
C25 C26 1.531(16) . ?
C15' C16' 1.508(16) . ?
C16' C17' 1.497(17) . ?
C17' C18' 1.499(17) . ?
C18' C19' 1.504(17) . ?
C19' C20' 1.498(17) . ?
C20' C21' 1.513(17) . ?
C21' C22' 1.510(17) . ?
C22' C23' 1.481(17) . ?
C23' C24' 1.508(17) . ?
C24' C25' 1.496(16) . ?
C25' C26' 1.503(16) . ?
N1 C27 1.321(16) . ?
N1 C35 1.345(17) . ?
C27 C28 1.371(17) . ?
C28 C29 1.381(19) . ?
C29 C34 1.364(18) . ?
C29 C30 1.534(18) . ?
C30 C31' 1.485(18) . ?
C30 C32' 1.496(19) . ?
C30 C33' 1.52(6) . ?
C30 C32 1.505(17) . ?
C30 C33 1.509(18) . ?
C30 C31 1.522(18) . ?
C34 C35 1.386(18) . ?
N2 C44 1.325(14) . ?
N2 C36 1.337(16) . ?
C36 C37 1.402(18) . ?
C37 C38 1.384(16) . ?
C38 C43 1.382(16) . ?
C38 C39 1.525(16) . ?
C39 C40 1.503(16) . ?
C39 C42' 1.521(17) . ?
C39 C41 1.521(16) . ?
C39 C41' 1.524(16) . ?
C39 C40' 1.540(16) . ?
C39 C42 1.558(16) . ?
C43 C44 1.390(15) . ?

loop_
_geom_torsion_atom_site_label_1
_geom_torsion_atom_site_label_2
_geom_torsion_atom_site_label_3
_geom_torsion_atom_site_label_4
_geom_torsion
_geom_torsion_site_symmetry_1
_geom_torsion_site_symmetry_2
_geom_torsion_site_symmetry_3
_geom_torsion_site_symmetry_4
_geom_torsion_publ_flag
O7 Rh1 Rh2 O8 0.8(5) . . . . ?
O5 Rh1 Rh2 O8 92.1(4) . . . . ?
O3 Rh1 Rh2 O8 -90.7(4) . . . . ?
O1 Rh1 Rh2 O8 -177.7(4) . . . . ?
O7 Rh1 Rh2 O4 91.6(4) . . . . ?
O5 Rh1 Rh2 O4 -177.2(3) . . . . ?
O3 Rh1 Rh2 O4 0.1(4) . . . . ?
O1 Rh1 Rh2 O4 -87.0(3) . . . . ?
O7 Rh1 Rh2 O2 -179.5(4) . . . . ?
O5 Rh1 Rh2 O2 -88.2(3) . . . . ?
O3 Rh1 Rh2 O2 89.0(4) . . . . ?
O1 Rh1 Rh2 O2 2.0(3) . . . . ?
O7 Rh1 Rh2 O6 -90.2(4) . . . . ?
O5 Rh1 Rh2 O6 1.1(4) . . . . ?
O3 Rh1 Rh2 O6 178.3(4) . . . . ?
O1 Rh1 Rh2 O6 91.3(3) . . . . ?
O7 Rh1 O1 C1 -15(4) . . . . ?
O5 Rh1 O1 C1 87.2(9) . . . . ?
O3 Rh1 O1 C1 -87.7(9) . . . . ?
Rh2 Rh1 O1 C1 -0.1(8) . . . . ?
O8 Rh2 O2 C1 0(7) . . . . ?
O4 Rh2 O2 C1 83.6(8) . . . . ?
O6 Rh2 O2 C1 -92.6(8) . . . . ?
Rh1 Rh2 O2 C1 -4.5(8) . . . . ?
O7 Rh1 O3 C14 -92.7(11) . . . . ?
O5 Rh1 O3 C14 22(4) . . . . ?
O1 Rh1 O3 C14 81.7(11) . . . . ?
Rh2 Rh1 O3 C14 -5.7(11) . . . . ?
O8 Rh2 O4 C14 94.3(12) . . . . ?
O2 Rh2 O4 C14 -82.0(12) . . . . ?
O6 Rh2 O4 C14 -18(5) . . . . ?
Rh1 Rh2 O4 C14 6.0(11) . . . . ?
O7 Rh1 O5 C15' 98.2(13) . . . . ?
O3 Rh1 O5 C15' -17(4) . . . . ?
O1 Rh1 O5 C15' -76.1(13) . . . . ?
Rh2 Rh1 O5 C15' 11.2(12) . . . . ?
O7 Rh1 O5 C15 86.4(6) . . . . ?
O3 Rh1 O5 C15 -29(4) . . . . ?
O1 Rh1 O5 C15 -87.9(6) . . . . ?
Rh2 Rh1 O5 C15 -0.6(6) . . . . ?
O8 Rh2 O6 C15 -90.3(7) . . . . ?
O4 Rh2 O6 C15 22(5) . . . . ?
O2 Rh2 O6 C15 86.0(6) . . . . ?
Rh1 Rh2 O6 C15 -2.0(6) . . . . ?
O8 Rh2 O6 C15' -100.1(10) . . . . ?
O4 Rh2 O6 C15' 13(5) . . . . ?
O2 Rh2 O6 C15' 76.2(9) . . . . ?
Rh1 Rh2 O6 C15' -11.8(9) . . . . ?
O5 Rh1 O7 C26 -95.4(9) . . . . ?
O3 Rh1 O7 C26 79.2(9) . . . . ?
O1 Rh1 O7 C26 7(4) . . . . ?
Rh2 Rh1 O7 C26 -8.1(9) . . . . ?
O5 Rh1 O7 C26' -84.4(9) . . . . ?
O3 Rh1 O7 C26' 90.2(9) . . . . ?
O1 Rh1 O7 C26' 18(4) . . . . ?
Rh2 Rh1 O7 C26' 2.9(9) . . . . ?
O4 Rh2 O8 C26' -93.2(11) . . . . ?
O2 Rh2 O8 C26' -9(7) . . . . ?
O6 Rh2 O8 C26' 82.9(11) . . . . ?
Rh1 Rh2 O8 C26' -5.1(10) . . . . ?
O4 Rh2 O8 C26 -82.2(9) . . . . ?
O2 Rh2 O8 C26 2(7) . . . . ?
O6 Rh2 O8 C26 93.9(9) . . . . ?
Rh1 Rh2 O8 C26 5.9(9) . . . . ?
Rh1 O1 C1 O2 -3.6(16) . . . . ?
Rh1 O1 C1 C2 173.2(9) . . . . ?
Rh2 O2 C1 O1 6.0(16) . . . . ?
Rh2 O2 C1 C2 -170.9(8) . . . . ?
C5 O9 C2 C3 -79.6(16) . . . . ?
C5 O9 C2 C4 164.4(13) . . . . ?
C5 O9 C2 C1 48.8(18) . . . . ?
O1 C1 C2 O9 -149.2(12) . . . . ?
O2 C1 C2 O9 27.9(17) . . . . ?
O1 C1 C2 C3 -22.1(18) . . . . ?
O2 C1 C2 C3 155.0(13) . . . . ?
O1 C1 C2 C4 98.7(15) . . . . ?
O2 C1 C2 C4 -84.1(14) . . . . ?
C2 O9 C5 C10 2(2) . . . . ?
C2 O9 C5 C6 -175.3(13) . . . . ?
C10 C5 C6 C7 -1(3) . . . . ?
O9 C5 C6 C7 176.5(15) . . . . ?
C5 C6 C7 C8 -4(3) . . . . ?
C6 C7 C8 C9 6(3) . . . . ?
C11 O10 C9 C10 0(3) . . . . ?
C11 O10 C9 C8 174.2(18) . . . . ?
C7 C8 C9 O10 -177.3(17) . . . . ?
C7 C8 C9 C10 -3(3) . . . . ?
C6 C5 C10 C9 4(2) . . . . ?
O9 C5 C10 C9 -172.8(15) . . . . ?
O10 C9 C10 C5 171.3(16) . . . . ?
C8 C9 C10 C5 -2(3) . . . . ?
C9 O10 C11 C13 74(2) . . . . ?
C9 O10 C11 C12 -165.4(18) . . . . ?
C9 O10 C11 C14 -51(2) . . . . ?
Rh2 O4 C14 O3 -13(2) . . . . ?
Rh2 O4 C14 C11 168.0(11) . . . . ?
Rh1 O3 C14 O4 13(2) . . . . ?
Rh1 O3 C14 C11 -168.0(11) . . . . ?
O10 C11 C14 O4 -29(2) . . . . ?
C13 C11 C14 O4 -151.6(16) . . . . ?
C12 C11 C14 O4 85.3(19) . . . . ?
O10 C11 C14 O3 152.3(16) . . . . ?
C13 C11 C14 O3 30(2) . . . . ?
C12 C11 C14 O3 -93.5(19) . . . . ?
C15' O6 C15 O5 99(15) . . . . ?
Rh2 O6 C15 O5 2.2(9) . . . . ?
C15' O6 C15 C16 -81(15) . . . . ?
Rh2 O6 C15 C16 -177.8(9) . . . . ?
C15' O5 C15 O6 -129(9) . . . . ?
Rh1 O5 C15 O6 -0.9(9) . . . . ?
C15' O5 C15 C16 51(9) . . . . ?
Rh1 O5 C15 C16 179.1(9) . . . . ?
O6 C15 C16 C17 -62.7(19) . . . . ?
O5 C15 C16 C17 117.3(19) . . . . ?
C15 C16 C17 C18 -85(3) . . . . ?
C16 C17 C18 C19 -169(3) . . . . ?
C17 C18 C19 C20 -164(3) . . . . ?
C18 C19 C20 C21 60(5) . . . . ?
C19 C20 C21 C22 7(7) . . . . ?
C20 C21 C22 C23 180(4) . . . . ?
C21 C22 C23 C24 -158(4) . . . . ?
C22 C23 C24 C25 -126(3) . . . . ?
C23 C24 C25 C26 85(3) . . . . ?
C26' O7 C26 O8 -73(17) . . . . ?
Rh1 O7 C26 O8 15.4(11) . . . . ?
C26' O7 C26 C25 107(17) . . . . ?
Rh1 O7 C26 C25 -164.6(11) . . . . ?
C26' O8 C26 O7 93(19) . . . . ?
Rh2 O8 C26 O7 -14.1(11) . . . . ?
C26' O8 C26 C25 -87(19) . . . . ?
Rh2 O8 C26 C25 165.9(11) . . . . ?
C24 C25 C26 O7 -110(2) . . . . ?
C24 C25 C26 O8 70(2) . . . . ?
C15 O5 C15' O6 36(9) . . . . ?
Rh1 O5 C15' O6 -21.8(12) . . . . ?
C15 O5 C15' C16' -144(9) . . . . ?
Rh1 O5 C15' C16' 158.2(12) . . . . ?
C15 O6 C15' O5 -67(15) . . . . ?
Rh2 O6 C15' O5 21.7(10) . . . . ?
C15 O6 C15' C16' 113(15) . . . . ?
Rh2 O6 C15' C16' -158.3(10) . . . . ?
O5 C15' C16' C17' 101(2) . . . . ?
O6 C15' C16' C17' -79(2) . . . . ?
C15' C16' C17' C18' -74(4) . . . . ?
C16' C17' C18' C19' 151(3) . . . . ?
C17' C18' C19' C20' -98(6) . . . . ?
C18' C19' C20' C21' -176(4) . . . . ?
C19' C20' C21' C22' 159(5) . . . . ?
C20' C21' C22' C23' 70(6) . . . . ?
C21' C22' C23' C24' -125(4) . . . . ?
C22' C23' C24' C25' 135(4) . . . . ?
C23' C24' C25' C26' -123(3) . . . . ?
C26 O8 C26' O7 -70(19) . . . . ?
Rh2 O8 C26' O7 8.8(16) . . . . ?
C26 O8 C26' C25' 110(19) . . . . ?
Rh2 O8 C26' C25' -171.2(16) . . . . ?
C26 O7 C26' O8 89(17) . . . . ?
Rh1 O7 C26' O8 -7.7(15) . . . . ?
C26 O7 C26' C25' -91(17) . . . . ?
Rh1 O7 C26' C25' 172.3(15) . . . . ?
C24' C25' C26' O8 179(3) . . . . ?
C24' C25' C26' O7 -1(3) . . . . ?
C35 N1 C27 C28 2(2) . . . . ?
N1 C27 C28 C29 0(2) . . . . ?
C27 C28 C29 C34 -1(2) . . . . ?
C27 C28 C29 C30 176.4(13) . . . . ?
C34 C29 C30 C31' 54(2) . . . . ?
C28 C29 C30 C31' -123(2) . . . . ?
C34 C29 C30 C32' -170(3) . . . . ?
C28 C29 C30 C32' 13(3) . . . . ?
C34 C29 C30 C33' -56(3) . . . . ?
C28 C29 C30 C33' 127(3) . . . . ?
C34 C29 C30 C32 -124.7(16) . . . . ?
C28 C29 C30 C32 58.2(19) . . . . ?
C34 C29 C30 C33 -3(2) . . . . ?
C28 C29 C30 C33 179.6(16) . . . . ?
C34 C29 C30 C31 115.7(18) . . . . ?
C28 C29 C30 C31 -61.4(19) . . . . ?
C28 C29 C34 C35 -1(2) . . . . ?
C30 C29 C34 C35 -178.1(13) . . . . ?
C27 N1 C35 C34 -4(2) . . . . ?
C29 C34 C35 N1 3(2) . . . . ?
C44 N2 C36 C37 6(2) . . . . ?
N2 C36 C37 C38 -5(3) . . . . ?
C36 C37 C38 C43 2(2) . . . . ?
C36 C37 C38 C39 -178.5(13) . . . . ?
C43 C38 C39 C40 103(2) . . . . ?
C37 C38 C39 C40 -77(2) . . . . ?
C43 C38 C39 C42' -174(2) . . . . ?
C37 C38 C39 C42' 6(2) . . . . ?
C43 C38 C39 C41 -24(2) . . . . ?
C37 C38 C39 C41 156.3(17) . . . . ?
C43 C38 C39 C41' -48(2) . . . . ?
C37 C38 C39 C41' 132(2) . . . . ?
C43 C38 C39 C40' 68(2) . . . . ?
C37 C38 C39 C40' -112(2) . . . . ?
C43 C38 C39 C42 -139.5(16) . . . . ?
C37 C38 C39 C42 40.6(18) . . . . ?
C37 C38 C43 C44 0.2(18) . . . . ?
C39 C38 C43 C44 -179.8(11) . . . . ?
C36 N2 C44 C43 -4.3(19) . . . . ?
C38 C43 C44 N2 1.3(19) . . . . ?
